data_2022065
loop_
_publ_author_name
'Jha, Kunal Kumar'
'Gruza, Barbara'
'Kumar, Prashant'
'Chodkiewicz, Michal Leszek'
'Dominiak, Paulina Maria'

_publ_section_title
;
 TAAM: a reliable and user friendly tool for hydrogen-atom location using
 routine X-ray diffraction data
;
_journal_issue 3
_journal_name_full 'Acta Crystallographica Section B Structural Science, Crystal Engineering and Materials'
_journal_paper_doi 10.1107/S2052520620002917
_journal_volume 76
_journal_year 2020
_chemical_absolute_configuration unk
_chemical_formula_moiety '2(Cl), C6 H16 N2 O3'
_chemical_formula_sum 'C6 H16 Cl2 N2 O3'
_chemical_formula_weight 235.11
_space_group_crystal_system monoclinic
_space_group_IT_number 4
_space_group_name_Hall 'P 2yb'
_space_group_name_H-M_alt 'P 1 21 1'
_symmetry_Int_Tables_number 4
_audit_creation_date 2019-09-26
_audit_creation_method
;
Olex2 1.2
(compiled 2018.05.29 svn.r3508 for OlexSys, GUI svn.r5506)
;
_cell_angle_alpha 90
_cell_angle_beta 106.486(2)
_cell_angle_gamma 90
_cell_formula_units_Z 2
_cell_length_a 8.6224(2)
_cell_length_b 7.0489(2)
_cell_length_c 9.8061(2)
_cell_measurement_temperature 100
_cell_volume 571.50(2)
_computing_molecular_graphics 'Olex2 (Dolomanov et al., 2009)'
_computing_publication_material 'Olex2 (Dolomanov et al., 2009)'
_computing_structure_refinement 'olex2.refine (Bourhis et al., 2015)'
_diffrn_ambient_temperature 100
_diffrn_measured_fraction_theta_full 0.9408
_diffrn_measured_fraction_theta_max 0.9408
_diffrn_measurement_device_type 'Oxford Diffraction Xcalibur S'
_diffrn_radiation_type 'Mo K\a'
_diffrn_radiation_wavelength 0.7107
_diffrn_reflns_av_R_equivalents 0.0000
_diffrn_reflns_av_unetI/netI 0.0354
_diffrn_reflns_limit_h_max 16
_diffrn_reflns_limit_h_min -17
_diffrn_reflns_limit_k_max 14
_diffrn_reflns_limit_k_min -13
_diffrn_reflns_limit_l_max 19
_diffrn_reflns_limit_l_min 0
_diffrn_reflns_number 9032
_diffrn_reflns_theta_full 45.2943
_diffrn_reflns_theta_max 45.29
_diffrn_reflns_theta_min 2.78
_exptl_absorpt_coefficient_mu 0.550
_exptl_crystal_density_diffrn 1.3662
_exptl_crystal_F_000 248.6988
_refine_diff_density_max 0.7411
_refine_diff_density_min -0.2599
_refine_diff_density_rms 0.0763
_refine_ls_abs_structure_details 'Flack, H. D. (1983). Acta Cryst. A39, 876-881.'
_refine_ls_abs_structure_Flack -0.20(3)
_refine_ls_d_res_high 0.5000
_refine_ls_d_res_low 7.3248
_refine_ls_goodness_of_fit_ref 1.0417
_refine_ls_hydrogen_treatment refall
_refine_ls_matrix_type full
_refine_ls_number_constraints 0
_refine_ls_number_parameters 182
_refine_ls_number_reflns 9032
_refine_ls_number_restraints 1
_refine_ls_restrained_S_all 1.0417
_refine_ls_R_factor_all 0.0369
_refine_ls_R_factor_gt 0.0248
_refine_ls_shift/su_max 0.0005
_refine_ls_shift/su_mean 0.0000
_refine_ls_structure_factor_coef Fsqd
_refine_ls_weighting_details 'w=1/[\s^2^(Fo^2^)+(0.0215P)^2^+0.0162P] where P=(Fo^2^+2Fc^2^)/3'
_refine_ls_weighting_scheme calc
_refine_ls_wR_factor_gt 0.0479
_refine_ls_wR_factor_ref 0.0556
_reflns_Friedel_coverage 0.883
_reflns_limit_h_max 17
_reflns_limit_h_min -17
_reflns_limit_k_max 14
_reflns_limit_k_min -13
_reflns_limit_l_max 19
_reflns_limit_l_min -19
_reflns_number_gt 7061
_reflns_number_total 9032
_reflns_threshold_expression I>=2u(I)
_cod_data_source_file 40_TAAM_iso_max.cif
_cod_data_source_block 40_TAAM_iso_max
_cod_original_cell_volume 571.50(3)
_cod_original_sg_symbol_Hall ' P 2yb'
_cod_database_code 2022065
_olex2_refinement_description
;
;
_olex2_submission_special_instructions 'No special instructions were received'

loop_
_space_group_symop_id
_space_group_symop_operation_xyz
1 x,y,z
2 -x,y+1/2,-z

loop_
_atom_site_label
_atom_site_type_symbol
_atom_site_fract_x
_atom_site_fract_y
_atom_site_fract_z
_atom_site_U_iso_or_equiv
_atom_site_adp_type
_atom_site_occupancy
_atom_site_refinement_flags_posn
Cl(1 Cl 0.681078(17) 0.74636(2) 0.887345(15) 0.01725(3) Uani 1.000000 .
Cl(2 Cl -0.655096(17) 0.26087(3) 0.580006(15) 0.01772(3) Uani 1.000000 .
O(1) O 0.16843(8) 0.93386(9) 0.91332(7) 0.03022(14) Uani 1.000000 .
H(1) H 0.2135(18) 1.027(2) 0.9889(17) 0.034(4) Uiso 1.000000 .
O(2) O 0.36107(6) 0.75309(9) 1.05532(5) 0.01931(8) Uani 1.000000 .
O(3) O -0.24658(6) 0.33146(7) 0.48070(5) 0.01757(9) Uani 1.000000 .
H(3) H -0.2866(16) 0.453(2) 0.4394(14) 0.028(3) Uiso 1.000000 .
N(1) N 0.35365(7) 0.49907(9) 0.84946(6) 0.01631(9) Uani 1.000000 .
H(1a H 0.3418(19) 0.406(2) 0.7625(18) 0.036(4) Uiso 1.000000 .
H(1b H 0.468(2) 0.563(3) 0.8689(17) 0.042(4) Uiso 1.000000 .
H(1c H 0.361(2) 0.416(3) 0.9447(19) 0.043(4) Uiso 1.000000 .
N(2) N -0.31381(7) 0.06891(9) 0.66325(6) 0.01726(10) Uani 1.000000 .
H(2a H -0.3404(18) -0.007(2) 0.5645(18) 0.034(4) Uiso 1.000000 .
H(2b H -0.321(2) -0.042(3) 0.7376(19) 0.041(4) Uiso 1.000000 .
H(2c H -0.415(2) 0.161(3) 0.6528(19) 0.047(5) Uiso 1.000000 .
C(1) C 0.25973(7) 0.78020(9) 0.94389(7) 0.01553(10) Uani 1.000000 .
C(2) C 0.22092(7) 0.64084(9) 0.82121(7) 0.01431(10) Uani 1.000000 .
H(2) H 0.2208(13) 0.7136(18) 0.7300(13) 0.024(3) Uiso 1.000000 .
C(3) C 0.05571(8) 0.54634(10) 0.80233(7) 0.01590(10) Uani 1.000000 .
H(3a H 0.0652(17) 0.442(2) 0.8758(17) 0.045(4) Uiso 1.000000 .
H(3b H -0.0299(16) 0.644(2) 0.8187(14) 0.035(3) Uiso 1.000000 .
C(4) C -0.01264(8) 0.46456(11) 0.65310(7) 0.01642(11) Uani 1.000000 .
H(4a H -0.0321(15) 0.585(2) 0.5794(14) 0.031(3) Uiso 1.000000 .
H(4b H 0.0698(15) 0.3703(19) 0.6284(13) 0.028(3) Uiso 1.000000 .
C(5) C -0.17533(7) 0.36459(9) 0.62859(7) 0.01380(10) Uani 1.000000 .
H(5) H -0.2539(16) 0.452(2) 0.6696(14) 0.030(3) Uiso 1.000000 .
C(6) C -0.15647(8) 0.17167(10) 0.70041(7) 0.01713(11) Uani 1.000000 .
H(6a H -0.1151(15) 0.1888(19) 0.8137(15) 0.034(3) Uiso 1.000000 .
H(6b H -0.0711(17) 0.088(2) 0.6715(14) 0.041(4) Uiso 1.000000 .

loop_
_atom_site_aniso_label
_atom_site_aniso_U_11
_atom_site_aniso_U_22
_atom_site_aniso_U_33
_atom_site_aniso_U_12
_atom_site_aniso_U_13
_atom_site_aniso_U_23
Cl(1 0.02045(6) 0.01365(6) 0.01887(6) 0.00010(6) 0.00758(4) 0.00224(6)
Cl(2 0.01876(5) 0.01620(6) 0.01740(5) 0.00191(6) 0.00385(4) -0.00252(6)
O(1) 0.0288(3) 0.0194(3) 0.0321(3) 0.0088(2) -0.0079(2) -0.0078(2)
O(2) 0.02287(18) 0.01656(19) 0.01550(16) 0.0012(2) 0.00059(13) -0.0020(2)
O(3) 0.0201(2) 0.0163(2) 0.01450(18) -0.00177(16) 0.00200(15) -0.00103(16)
N(1) 0.0150(2) 0.0165(2) 0.0167(2) 0.00039(17) 0.00348(17) -0.00246(19)
N(2) 0.0187(2) 0.0153(2) 0.0178(2) -0.00056(18) 0.00530(18) 0.00245(19)
C(1) 0.0161(2) 0.0126(3) 0.0166(2) -0.00047(18) 0.00263(17) -0.00159(19)
C(2) 0.0156(2) 0.0136(2) 0.0133(2) -0.00117(18) 0.00336(17) -0.00103(19)
C(3) 0.0146(2) 0.0176(3) 0.0152(2) -0.0017(2) 0.00399(18) -0.0025(2)
C(4) 0.0149(2) 0.0203(3) 0.0137(2) -0.0027(2) 0.00361(18) -0.0014(2)
C(5) 0.0130(2) 0.0139(2) 0.0139(2) -0.00015(18) 0.00284(17) -0.00031(19)
C(6) 0.0169(2) 0.0167(3) 0.0174(3) 0.0017(2) 0.00425(19) 0.0031(2)

loop_
_atom_type_symbol
_atom_type_description
_atom_type_scat_dispersion_real
_atom_type_scat_dispersion_imag
_atom_type_scat_source
_atom_type_scat_dispersion_source
C C 0.00347 0.00161 'Clementi & Roetti, C., At. Data Nucl. Data Tables 1974, 14, (177-478); Clementi & Raimondi, J. Chem. Phys., 1963, 38, (2686-2689)' 'Henke, Gullikson and Davis, At. Data and Nucl. Data Tables, 1993, 54, 2'
H H 0.00000 0.00000 'Clementi & Roetti, C., At. Data Nucl. Data Tables 1974, 14, (177-478); Clementi & Raimondi, J. Chem. Phys., 1963, 38, (2686-2689)' 'Henke, Gullikson and Davis, At. Data and Nucl. Data Tables, 1993, 54, 2'
N N 0.00653 0.00323 'Clementi & Roetti, C., At. Data Nucl. Data Tables 1974, 14, (177-478); Clementi & Raimondi, J. Chem. Phys., 1963, 38, (2686-2689)' 'Henke, Gullikson and Davis, At. Data and Nucl. Data Tables, 1993, 54, 2'
O O 0.01158 0.00611 'Clementi & Roetti, C., At. Data Nucl. Data Tables 1974, 14, (177-478); Clementi & Raimondi, J. Chem. Phys., 1963, 38, (2686-2689)' 'Henke, Gullikson and Davis, At. Data and Nucl. Data Tables, 1993, 54, 2'

loop_
_geom_angle_atom_site_label_1
_geom_angle_atom_site_label_2
_geom_angle_atom_site_label_3
_geom_angle
_geom_angle_site_symmetry_1
_geom_angle_site_symmetry_3
_geom_angle_publ_flag
C(1) O(1) H(1) 106.9(9) . . ?
C(5) O(3) H(3) 106.3(8) . . ?
H(1b N(1) H(1a 106.5(12) . . ?
H(1c N(1) H(1a 109.2(13) . . ?
H(1c N(1) H(1b 104.6(12) . . ?
C(2) N(1) H(1a 111.9(9) . . ?
C(2) N(1) H(1b 112.2(10) . . ?
C(2) N(1) H(1c 112.1(9) . . ?
H(2b N(2) H(2a 102.1(13) . . ?
H(2c N(2) H(2a 104.8(12) . . ?
H(2c N(2) H(2b 107.9(13) . . ?
C(6) N(2) H(2a 114.1(8) . . ?
C(6) N(2) H(2b 114.1(9) . . ?
C(6) N(2) H(2c 112.8(10) . . ?
O(2) C(1) O(1) 124.56(6) . . ?
C(2) C(1) O(1) 111.58(6) . . ?
C(2) C(1) O(2) 123.85(6) . . ?
C(1) C(2) N(1) 107.66(5) . . ?
H(2) C(2) N(1) 107.9(6) . . ?
H(2) C(2) C(1) 108.2(7) . . ?
C(3) C(2) N(1) 111.72(6) . . ?
C(3) C(2) C(1) 111.43(5) . . ?
C(3) C(2) H(2) 109.8(6) . . ?
H(3a C(3) C(2) 110.1(8) . . ?
H(3b C(3) C(2) 111.2(7) . . ?
H(3b C(3) H(3a 106.6(11) . . ?
C(4) C(3) C(2) 111.83(5) . . ?
C(4) C(3) H(3a 109.7(9) . . ?
C(4) C(3) H(3b 107.2(7) . . ?
H(4a C(4) C(3) 106.6(7) . . ?
H(4b C(4) C(3) 110.9(7) . . ?
H(4b C(4) H(4a 108.9(10) . . ?
C(5) C(4) C(3) 114.37(5) . . ?
C(5) C(4) H(4a 106.9(7) . . ?
C(5) C(4) H(4b 108.9(7) . . ?
C(4) C(5) O(3) 110.33(5) . . ?
H(5) C(5) O(3) 109.8(7) . . ?
H(5) C(5) C(4) 108.9(7) . . ?
C(6) C(5) O(3) 106.49(5) . . ?
C(6) C(5) C(4) 111.56(5) . . ?
C(6) C(5) H(5) 109.7(7) . . ?
C(5) C(6) N(2) 110.60(5) . . ?
H(6a C(6) N(2) 108.7(7) . . ?
H(6a C(6) C(5) 109.9(7) . . ?
H(6b C(6) N(2) 108.7(8) . . ?
H(6b C(6) C(5) 111.9(8) . . ?
H(6b C(6) H(6a 107.0(10) . . ?

loop_
_geom_bond_atom_site_label_1
_geom_bond_atom_site_label_2
_geom_bond_distance
_geom_bond_site_symmetry_2
_geom_bond_publ_flag
O(1) H(1) 0.982(17) . ?
O(1) C(1) 1.3224(9) . ?
O(2) C(1) 1.2050(7) . ?
O(3) H(3) 0.967(16) . ?
O(3) C(5) 1.4246(8) . ?
N(1) H(1a 1.057(18) . ?
N(1) H(1b 1.047(18) . ?
N(1) H(1c 1.088(19) . ?
N(1) C(2) 1.4850(9) . ?
N(2) H(2a 1.071(17) . ?
N(2) H(2b 1.08(2) . ?
N(2) H(2c 1.067(19) . ?
N(2) C(6) 1.4891(9) . ?
C(1) C(2) 1.5152(9) . ?
C(2) H(2) 1.031(12) . ?
C(2) C(3) 1.5354(9) . ?
C(3) H(3a 1.017(17) . ?
C(3) H(3b 1.056(15) . ?
C(3) C(4) 1.5269(9) . ?
C(4) H(4a 1.095(14) . ?
C(4) H(4b 1.050(14) . ?
C(4) C(5) 1.5268(9) . ?
C(5) H(5) 1.076(14) . ?
C(5) C(6) 1.5188(9) . ?
C(6) H(6a 1.073(14) . ?
C(6) H(6b 1.045(15) . ?
